data_2239475
loop_
_publ_author_name
'Jan, Chin Yee'
'Shamsudin, Norzianah Binti Haji'
'Tan, Ai Ling'
'Young, David J.'
'Ng, Seik Weng'
'Tiekink, Edward R. T.'

_publ_section_title
;
 4-Nitrophthalamide
;
_journal_issue 3
_journal_name_full 'Acta Crystallographica Section E'
_journal_page_first o293
_journal_paper_doi 10.1107/S1600536814002955
_journal_volume 70
_journal_year 2014
_chemical_formula_iupac 'C8 H7 N3 O4'
_chemical_formula_moiety 'C8 H7 N3 O4'
_chemical_formula_sum 'C8 H7 N3 O4'
_chemical_formula_weight 209.17
_chemical_name_common
;
4-Nitrophthalamide
;
_chemical_name_systematic
;
4-Nitrobenzene-1,2-dicarboxamide
;
_space_group_IT_number 14
_symmetry_cell_setting monoclinic
_symmetry_space_group_name_Hall '-P 2ybc'
_symmetry_space_group_name_H-M 'P 1 21/c 1'
_atom_sites_solution_hydrogens geom
_atom_sites_solution_primary direct
_atom_sites_solution_secondary difmap
_audit_creation_method SHELXL-97
_cell_angle_alpha 90.00
_cell_angle_beta 106.008(3)
_cell_angle_gamma 90.00
_cell_formula_units_Z 4
_cell_length_a 7.7425(2)
_cell_length_b 9.6634(2)
_cell_length_c 12.1276(3)
_cell_measurement_reflns_used 4480
_cell_measurement_temperature 100(2)
_cell_measurement_theta_max 76.1721
_cell_measurement_theta_min 3.7887
_cell_volume 872.19(4)
_computing_cell_refinement 'CrysAlis PRO (Agilent, 2013)'
_computing_data_collection 'CrysAlis PRO (Agilent, 2013)'
_computing_data_reduction 'CrysAlis PRO (Agilent, 2013)'
_computing_molecular_graphics
;
ORTEP-3 for Windows (Farrugia, 2012) and DIAMOND (Brandenburg,
2006)
;
_computing_publication_material 'publCIF (Westrip, 2010)'
_computing_structure_refinement 'SHELXL97 (Sheldrick, 2008)'
_computing_structure_solution 'SHELXS97 (Sheldrick, 2008)'
_diffrn_ambient_temperature 100(2)
_diffrn_detector_area_resol_mean 10.4041
_diffrn_measured_fraction_theta_full 0.995
_diffrn_measured_fraction_theta_max 0.995
_diffrn_measurement_device_type 'Agilent SuperNova Dual diffractometer with an Atlas detector'
_diffrn_measurement_method '\w scan'
_diffrn_radiation_monochromator Mirror
_diffrn_radiation_source 'SuperNova (Cu) X-ray Source'
_diffrn_radiation_type CuK\a
_diffrn_radiation_wavelength 1.54184
_diffrn_reflns_av_R_equivalents 0.0286
_diffrn_reflns_av_sigmaI/netI 0.0178
_diffrn_reflns_limit_h_max 9
_diffrn_reflns_limit_h_min -9
_diffrn_reflns_limit_k_max 12
_diffrn_reflns_limit_k_min -11
_diffrn_reflns_limit_l_max 15
_diffrn_reflns_limit_l_min -14
_diffrn_reflns_number 7908
_diffrn_reflns_theta_full 76.37
_diffrn_reflns_theta_max 76.37
_diffrn_reflns_theta_min 5.95
_diffrn_standards_decay_% 0
_diffrn_standards_interval_count 0
_diffrn_standards_interval_time 0
_diffrn_standards_number 0
_exptl_absorpt_coefficient_mu 1.128
_exptl_absorpt_correction_T_max 1.00000
_exptl_absorpt_correction_T_min 0.66771
_exptl_absorpt_correction_type multi-scan
_exptl_absorpt_process_details '(CrysAlis PRO; Agilent, 2013)'
_exptl_crystal_colour colourless
_exptl_crystal_density_diffrn 1.593
_exptl_crystal_density_method 'not measured'
_exptl_crystal_description prism
_exptl_crystal_F_000 432
_exptl_crystal_size_max 0.40
_exptl_crystal_size_mid 0.30
_exptl_crystal_size_min 0.20
_refine_diff_density_max 0.325
_refine_diff_density_min -0.245
_refine_ls_extinction_method none
_refine_ls_goodness_of_fit_ref 1.034
_refine_ls_hydrogen_treatment refall
_refine_ls_matrix_type full
_refine_ls_number_parameters 164
_refine_ls_number_reflns 1821
_refine_ls_number_restraints 4
_refine_ls_restrained_S_all 1.034
_refine_ls_R_factor_all 0.0332
_refine_ls_R_factor_gt 0.0320
_refine_ls_shift/su_max 0.000
_refine_ls_shift/su_mean 0.000
_refine_ls_structure_factor_coef Fsqd
_refine_ls_weighting_details 'calc w=1/[\s^2^(Fo^2^)+(0.0552P)^2^+0.2944P] where P=(Fo^2^+2Fc^2^)/3'
_refine_ls_weighting_scheme calc
_refine_ls_wR_factor_gt 0.0886
_refine_ls_wR_factor_ref 0.0901
_reflns_number_gt 1748
_reflns_number_total 1821
_reflns_threshold_expression I>2\s(I)
_cod_data_source_file hg5382sup1.cif
_cod_data_source_block I
_cod_original_sg_symbol_H-M 'P 21/c'
_cod_database_code 2239475
_cod_database_fobs_code 2239475

loop_
_symmetry_equiv_pos_as_xyz
'x, y, z'
'-x, y+1/2, -z+1/2'
'-x, -y, -z'
'x, -y-1/2, z-1/2'

loop_
_atom_site_type_symbol
_atom_site_label
_atom_site_fract_x
_atom_site_fract_y
_atom_site_fract_z
_atom_site_U_iso_or_equiv
_atom_site_adp_type
_atom_site_calc_flag
_atom_site_refinement_flags
_atom_site_occupancy
_atom_site_symmetry_multiplicity
O O1 0.61481(11) 0.80745(8) 0.55898(7) 0.0202(2) Uani d . 1 1
O O2 0.54207(13) 0.79742(9) 0.37347(8) 0.0266(2) Uani d . 1 1
O O3 1.04596(10) 0.17952(8) 0.51619(7) 0.0160(2) Uani d . 1 1
O O4 0.91323(12) 0.23508(8) 0.72189(7) 0.0192(2) Uani d . 1 1
N N1 0.60572(12) 0.74606(10) 0.46837(8) 0.0177(2) Uani d . 1 1
N N2 0.76591(13) 0.09066(10) 0.45344(8) 0.0171(2) Uani d D 1 1
H H21 0.6511(13) 0.1037(17) 0.4443(14) 0.025(4) Uiso d D 1 1
H H22 0.809(2) 0.0070(11) 0.4535(14) 0.025(4) Uiso d D 1 1
N N3 1.04060(14) 0.44255(10) 0.77908(8) 0.0182(2) Uani d D 1 1
H H31 1.096(2) 0.4063(17) 0.8462(10) 0.027(4) Uiso d D 1 1
H H32 1.050(2) 0.5306(10) 0.7667(13) 0.025(4) Uiso d D 1 1
C C1 0.67444(14) 0.60364(11) 0.47498(10) 0.0154(2) Uani d . 1 1
C C2 0.63660(14) 0.52513(12) 0.37619(10) 0.0171(2) Uani d . 1 1
H H2 0.566(2) 0.5640(18) 0.3011(14) 0.030(4) Uiso d . 1 1
C C3 0.70007(15) 0.38986(12) 0.38425(10) 0.0164(2) Uani d . 1 1
H H3 0.677(2) 0.3367(15) 0.3164(13) 0.018(3) Uiso d . 1 1
C C4 0.80132(14) 0.33683(11) 0.48911(9) 0.0141(2) Uani d . 1 1
C C5 0.83839(14) 0.41940(11) 0.58825(9) 0.0137(2) Uani d . 1 1
C C6 0.77318(15) 0.55445(11) 0.58101(10) 0.0150(2) Uani d . 1 1
H H6 0.795(2) 0.6102(16) 0.6473(13) 0.019(3) Uiso d . 1 1
C C7 0.88135(15) 0.19421(11) 0.49017(9) 0.0137(2) Uani d . 1 1
C C8 0.93594(14) 0.35831(11) 0.70270(9) 0.0146(2) Uani d . 1 1

loop_
_atom_site_aniso_label
_atom_site_aniso_U_11
_atom_site_aniso_U_22
_atom_site_aniso_U_33
_atom_site_aniso_U_12
_atom_site_aniso_U_13
_atom_site_aniso_U_23
O1 0.0180(4) 0.0139(4) 0.0287(5) 0.0015(3) 0.0063(3) -0.0027(3)
O2 0.0284(5) 0.0171(4) 0.0269(5) 0.0051(3) -0.0047(4) 0.0061(3)
O3 0.0152(4) 0.0130(4) 0.0202(4) 0.0004(3) 0.0053(3) -0.0006(3)
O4 0.0283(4) 0.0105(4) 0.0193(4) 0.0000(3) 0.0076(3) 0.0020(3)
N1 0.0128(4) 0.0128(5) 0.0258(5) -0.0002(3) 0.0024(4) 0.0013(4)
N2 0.0153(5) 0.0111(5) 0.0246(5) 0.0009(4) 0.0049(4) -0.0017(4)
N3 0.0265(5) 0.0115(5) 0.0147(5) -0.0005(4) 0.0021(4) 0.0017(3)
C1 0.0135(5) 0.0105(5) 0.0221(6) 0.0003(4) 0.0050(4) 0.0024(4)
C2 0.0148(5) 0.0169(5) 0.0187(5) 0.0003(4) 0.0032(4) 0.0029(4)
C3 0.0170(5) 0.0149(5) 0.0170(5) -0.0009(4) 0.0045(4) -0.0012(4)
C4 0.0136(5) 0.0109(5) 0.0185(5) -0.0012(4) 0.0057(4) 0.0003(4)
C5 0.0138(5) 0.0113(5) 0.0167(5) -0.0008(4) 0.0053(4) 0.0012(4)
C6 0.0157(5) 0.0118(5) 0.0180(5) -0.0017(4) 0.0058(4) -0.0011(4)
C7 0.0177(5) 0.0118(5) 0.0124(5) 0.0002(4) 0.0055(4) -0.0002(4)
C8 0.0177(5) 0.0112(5) 0.0161(5) 0.0018(4) 0.0069(4) -0.0002(4)

loop_
_atom_type_symbol
_atom_type_description
_atom_type_scat_dispersion_real
_atom_type_scat_dispersion_imag
_atom_type_scat_source
C C 0.0181 0.0091 'International Tables Vol C Tables 4.2.6.8 and 6.1.1.4'
H H 0.0000 0.0000 'International Tables Vol C Tables 4.2.6.8 and 6.1.1.4'
N N 0.0311 0.0180 'International Tables Vol C Tables 4.2.6.8 and 6.1.1.4'
O O 0.0492 0.0322 'International Tables Vol C Tables 4.2.6.8 and 6.1.1.4'

loop_
_geom_angle_atom_site_label_1
_geom_angle_atom_site_label_2
_geom_angle_atom_site_label_3
_geom_angle
O2 N1 O1 123.47(10)
O2 N1 C1 118.45(10)
O1 N1 C1 118.09(9)
C7 N2 H21 119.9(11)
C7 N2 H22 118.1(11)
H21 N2 H22 120.6(15)
C8 N3 H31 116.6(11)
C8 N3 H32 122.9(10)
H31 N3 H32 120.4(15)
C2 C1 C6 123.21(10)
C2 C1 N1 118.72(10)
C6 C1 N1 118.06(10)
C1 C2 C3 118.01(10)
C1 C2 H2 121.2(10)
C3 C2 H2 120.8(10)
C2 C3 C4 120.57(10)
C2 C3 H3 118.2(9)
C4 C3 H3 121.1(9)
C3 C4 C5 120.16(10)
C3 C4 C7 118.00(9)
C5 C4 C7 121.64(9)
C6 C5 C4 119.54(10)
C6 C5 C8 120.41(10)
C4 C5 C8 119.89(9)
C1 C6 C5 118.50(10)
C1 C6 H6 121.1(9)
C5 C6 H6 120.4(9)
O3 C7 N2 123.29(10)
O3 C7 C4 119.99(9)
N2 C7 C4 116.51(9)
O4 C8 N3 123.42(10)
O4 C8 C5 119.37(10)
N3 C8 C5 117.20(9)

loop_
_geom_bond_atom_site_label_1
_geom_bond_atom_site_label_2
_geom_bond_distance
O1 N1 1.2336(13)
O2 N1 1.2252(13)
O3 C7 1.2338(14)
O4 C8 1.2351(14)
N1 C1 1.4698(14)
N2 C7 1.3338(14)
N2 H21 0.874(9)
N2 H22 0.875(9)
N3 C8 1.3280(15)
N3 H31 0.881(9)
N3 H32 0.870(9)
C1 C2 1.3796(16)
C1 C6 1.3862(15)
C2 C3 1.3904(16)
C2 H2 0.997(16)
C3 C4 1.3945(15)
C3 H3 0.945(15)
C4 C5 1.4050(15)
C4 C7 1.5097(14)
C5 C6 1.3934(15)
C5 C8 1.5058(14)
C6 H6 0.943(16)

loop_
_geom_hbond_atom_site_label_D
_geom_hbond_atom_site_label_H
_geom_hbond_atom_site_label_A
_geom_hbond_site_symmetry_A
_geom_hbond_distance_DH
_geom_hbond_distance_HA
_geom_hbond_distance_DA
_geom_hbond_angle_DHA
N2 H21 O1 3_666 0.874(9) 2.221(10) 3.0718(13) 164.4(15)
N2 H22 O3 3_756 0.875(9) 2.101(10) 2.9628(12) 168.1(15)
N3 H31 O1 2_746 0.881(9) 2.415(13) 3.1288(13) 138.4(14)
N3 H31 O3 4_566 0.881(9) 2.351(13) 3.0979(12) 142.6(14)
N3 H32 O4 2_756 0.870(9) 1.996(10) 2.8498(13) 166.6(15)

loop_
_geom_torsion_atom_site_label_1
_geom_torsion_atom_site_label_2
_geom_torsion_atom_site_label_3
_geom_torsion_atom_site_label_4
_geom_torsion
O2 N1 C1 C2 -11.31(15)
O1 N1 C1 C2 168.48(10)
O2 N1 C1 C6 169.25(10)
O1 N1 C1 C6 -10.96(15)
C6 C1 C2 C3 0.44(17)
N1 C1 C2 C3 -178.96(10)
C1 C2 C3 C4 -1.02(16)
C2 C3 C4 C5 0.79(16)
C2 C3 C4 C7 -174.21(10)
C3 C4 C5 C6 0.05(16)
C7 C4 C5 C6 174.86(9)
C3 C4 C5 C8 175.47(10)
C7 C4 C5 C8 -9.71(15)
C2 C1 C6 C5 0.37(17)
N1 C1 C6 C5 179.78(9)
C4 C5 C6 C1 -0.61(16)
C8 C5 C6 C1 -176.01(10)
C3 C4 C7 O3 114.92(12)
C5 C4 C7 O3 -60.00(14)
C3 C4 C7 N2 -60.02(13)
C5 C4 C7 N2 125.05(11)
C6 C5 C8 O4 142.80(11)
C4 C5 C8 O4 -32.58(15)
C6 C5 C8 N3 -35.96(14)
C4 C5 C8 N3 148.66(11)
